data_4108628
loop_
_publ_author_name
'Tamara D. Hamilton'
'Giannis S. Papaefstathiou'
'Tomislav Fri\<s\<ci\'c'
'Dejan-Kre\<simir Bu\<car'
'Leonard R. MacGillivray'

_publ_section_title
;
 Onion-Shell Metal-Organic Polyhedra (MOPs): A General Approach to
 Decorate the Exteriors of MOPs using Principles of Supramolecular
 Chemistry
;
_journal_name_full 'Journal of the American Chemical Society'
_journal_page_first 14366
_journal_page_last 14367
_journal_paper_doi 10.1021/ja804863u
_journal_volume 130
_journal_year 2008
_chemical_formula_moiety
;
'(C144 H120 Cu6 N24) 12(C1 F3 S1 O3) 1.333 (C1 H4 O1)'
;
_chemical_formula_sum 'C164 H152 Cu6 F36 N24 O44 S12'
_chemical_formula_weight 4613.06
_space_group_IT_number 148
_symmetry_cell_setting trigonal
_symmetry_space_group_name_Hall '-R 3'
_symmetry_space_group_name_H-M 'R -3 :H'
_atom_sites_solution_hydrogens geom
_atom_sites_solution_primary direct
_atom_sites_solution_secondary difmap
_audit_creation_method SHELXL-97
_cell_angle_alpha 90.00
_cell_angle_beta 90.00
_cell_angle_gamma 120.00
_cell_formula_units_Z 3
_cell_length_a 20.846(3)
_cell_length_b 20.846(3)
_cell_length_c 50.333(10)
_cell_measurement_temperature 293(2)
_cell_volume 18942(5)
_computing_structure_refinement 'SHELXL-97 (Sheldrick, 1997)'
_diffrn_ambient_temperature 293(2)
_diffrn_measured_fraction_theta_full 0.957
_diffrn_measured_fraction_theta_max 0.957
_diffrn_radiation_monochromator graphite
_diffrn_radiation_source 'fine-focus sealed tube'
_diffrn_radiation_type MoK\a
_diffrn_radiation_wavelength 0.71070
_diffrn_reflns_av_R_equivalents 0.0000
_diffrn_reflns_av_sigmaI/netI 0.0420
_diffrn_reflns_limit_h_max 12
_diffrn_reflns_limit_h_min -24
_diffrn_reflns_limit_k_max 25
_diffrn_reflns_limit_k_min 0
_diffrn_reflns_limit_l_max 59
_diffrn_reflns_limit_l_min 0
_diffrn_reflns_number 7364
_diffrn_reflns_theta_full 25.32
_diffrn_reflns_theta_max 25.32
_diffrn_reflns_theta_min 3.60
_exptl_absorpt_coefficient_mu 0.683
_exptl_absorpt_correction_T_max 0.8533
_exptl_absorpt_correction_T_min 0.7814
_exptl_absorpt_correction_type multi-scan
_exptl_absorpt_process_details 'Scalepack (Otwinowiski & Minor, 1997)'
_exptl_crystal_colour green
_exptl_crystal_density_diffrn 1.204
_exptl_crystal_description prism
_exptl_crystal_F_000 6987
_exptl_crystal_size_max 0.38
_exptl_crystal_size_mid 0.38
_exptl_crystal_size_min 0.24
_refine_diff_density_max 1.169
_refine_diff_density_min -0.715
_refine_diff_density_rms 0.124
_refine_ls_extinction_coef 0.0046(8)
_refine_ls_extinction_expression Fc^*^=kFc[1+0.001xFc^2^\l^3^/sin(2\q)]^-1/4^
_refine_ls_extinction_method SHELXL
_refine_ls_goodness_of_fit_ref 1.204
_refine_ls_hydrogen_treatment constr
_refine_ls_matrix_type full
_refine_ls_number_parameters 507
_refine_ls_number_reflns 7364
_refine_ls_number_restraints 56
_refine_ls_restrained_S_all 1.221
_refine_ls_R_factor_all 0.1355
_refine_ls_R_factor_gt 0.1181
_refine_ls_shift/su_max 0.025
_refine_ls_shift/su_mean 0.001
_refine_ls_structure_factor_coef Fsqd
_refine_ls_weighting_details 'calc w=1/[\s^2^(Fo^2^)+(0.2450P)^2^+18.7000P] where P=(Fo^2^+2Fc^2^)/3'
_refine_ls_weighting_scheme calc
_refine_ls_wR_factor_gt 0.3458
_refine_ls_wR_factor_ref 0.3600
_reflns_number_gt 5509
_reflns_number_total 7364
_reflns_threshold_expression >2sigma(I)
_cod_data_source_file ja804863u_si_002_1.cif
_cod_data_source_block 2
_cod_depositor_comments
;
 This is supossed to be the optimal structure, hence the
 '_cod_suboptimal_structure' tag has been set to "no".

 Replacing the _cod_related_suboptimal_structure data name with the shorter
 version (_cod_related_suboptimal_struct) that is formally defined in the
 'cif_cod' dictionary.

 Antanas Vaitkus,
 2018-11-16

 Removed the _cod_suboptimal_structure data item in preparation for
 its deprecation. The fact that the structure is an optimal one should
 be derived from the absence of the _cod_related_optimal_struct data item.

 Antanas Vaitkus,
 2019-05-21
;
_cod_original_cell_volume 18941(5)
_cod_original_sg_symbol_H-M 'R -3'
_cod_related_suboptimal_struct 4108591
_cod_database_code 4108628

loop_
_symmetry_equiv_pos_as_xyz
'x, y, z'
'-y, x-y, z'
'-x+y, -x, z'
'x+2/3, y+1/3, z+1/3'
'-y+2/3, x-y+1/3, z+1/3'
'-x+y+2/3, -x+1/3, z+1/3'
'x+1/3, y+2/3, z+2/3'
'-y+1/3, x-y+2/3, z+2/3'
'-x+y+1/3, -x+2/3, z+2/3'
'-x, -y, -z'
'y, -x+y, -z'
'x-y, x, -z'
'-x+2/3, -y+1/3, -z+1/3'
'y+2/3, -x+y+1/3, -z+1/3'
'x-y+2/3, x+1/3, -z+1/3'
'-x+1/3, -y+2/3, -z+2/3'
'y+1/3, -x+y+2/3, -z+2/3'
'x-y+1/3, x+2/3, -z+2/3'

loop_
_atom_site_label
_atom_site_type_symbol
_atom_site_fract_x
_atom_site_fract_y
_atom_site_fract_z
_atom_site_U_iso_or_equiv
_atom_site_adp_type
_atom_site_occupancy
_atom_site_symmetry_multiplicity
_atom_site_calc_flag
_atom_site_refinement_flags
_atom_site_disorder_assembly
_atom_site_disorder_group
Cu1 Cu 0.44341(4) 0.46711(4) 0.098027(14) 0.0495(4) Uani 1 1 d . . .
S1 S 0.61813(10) 0.51083(12) 0.07274(4) 0.0746(7) Uani 1 1 d . . .
S2 S 0.3333 0.6667 0.04482(6) 0.0641(8) Uani 1 3 d SD . .
S3 S 0.0099(5) 0.1357(5) 0.1010(3) 0.185(4) Uani 0.50 1 d PD . .
S4 S 0.3766(4) 0.6644(5) 0.1782(2) 0.107(4) Uani 0.17 1 d PD . 1
O8 O 0.4071(5) 0.6628(9) 0.1542(3) 0.23(2) Uani 0.17 1 d PD . 1
O9 O 0.2623(11) 0.6665(11) 0.1300(3) 0.127(6) Uani 0.17 1 d PDU . 1
C28 C 0.3766(4) 0.6644(5) 0.1782(2) 0.107(4) Uani 0.17 1 d PD . 2
F8 F 0.4071(5) 0.6628(9) 0.1542(3) 0.23(2) Uani 0.17 1 d PD . 2
F9 F 0.2623(11) 0.6665(11) 0.1300(3) 0.127(6) Uani 0.17 1 d PD . 2
F1 F 0.6987(4) 0.4679(5) 0.0475(2) 0.190(4) Uani 1 1 d . . .
F2 F 0.6368(6) 0.4030(6) 0.0786(3) 0.211(5) Uani 1 1 d . . .
F3 F 0.4187(6) 0.6024(6) -0.0432(3) 0.246(8) Uani 1 1 d . . .
F4 F 0.3980(9) 0.6775(8) 0.0007(2) 0.265(7) Uani 1 1 d . . .
F5 F -0.024(3) 0.136(2) 0.0489(9) 0.38(3) Uani 0.50 1 d PD . .
F6 F 0.0816(14) 0.1889(13) 0.0616(6) 0.33(2) Uani 0.50 1 d PD . .
F7 F 0.001(2) 0.0627(13) 0.0607(8) 0.32(2) Uani 0.50 1 d PD . .
O1 O 0.5487(3) 0.4697(3) 0.08600(11) 0.0695(13) Uani 1 1 d . . .
O2 O 0.6144(4) 0.5467(4) 0.04939(13) 0.115(2) Uani 1 1 d . . .
O3 O 0.6778(3) 0.5539(5) 0.09050(16) 0.120(2) Uani 1 1 d . . .
O4 O 0.3969(4) 0.7367(4) 0.04889(16) 0.110(2) Uani 1 1 d . . .
O5 O 0.0126(12) 0.2040(7) 0.1004(6) 0.197(12) Uani 0.50 1 d PD . .
O6 O 0.0726(11) 0.1353(12) 0.1107(7) 0.225(15) Uani 0.50 1 d PD . .
O7 O -0.0566(10) 0.0724(12) 0.1097(6) 0.195(9) Uani 0.50 1 d PDU . .
N1 N 0.4614(3) 0.4770(3) 0.13775(10) 0.0507(12) Uani 1 1 d . . .
N2 N 0.4968(3) 0.5794(3) 0.09630(10) 0.0495(12) Uani 1 1 d . . .
N3 N 0.3870(3) 0.3541(3) 0.09991(11) 0.0546(13) Uani 1 1 d . . .
N4 N 0.3908(3) 0.4561(3) 0.06344(11) 0.0570(13) Uani 1 1 d . . .
C1 C 0.1838(4) 0.4094(3) 0.18109(13) 0.0570(15) Uani 1 1 d . . .
H1 H 0.2012 0.4557 0.1888 0.068 Uiso 1 1 calc R . .
C2 C 0.2004(3) 0.4052(4) 0.15468(13) 0.0549(15) Uani 1 1 d . . .
H2 H 0.2298 0.4485 0.1452 0.066 Uiso 1 1 calc R . .
C3 C 0.1740(3) 0.3379(3) 0.14236(12) 0.0512(14) Uani 1 1 d . . .
C4 C 0.1285(4) 0.2751(4) 0.15718(13) 0.0608(16) Uani 1 1 d . . .
H4 H 0.1070 0.2283 0.1495 0.073 Uiso 1 1 calc R . .
C5 C 0.4988(4) 0.4493(4) 0.14959(13) 0.0635(17) Uani 1 1 d . . .
H5 H 0.5116 0.4197 0.1396 0.076 Uiso 1 1 calc R . .
C6 C 0.4704(4) 0.6174(4) 0.08433(13) 0.0574(15) Uani 1 1 d . . .
H6 H 0.4242 0.5914 0.0762 0.069 Uiso 1 1 calc R . .
C7 C 0.1863(4) 0.4927(4) 0.08311(14) 0.0620(17) Uani 1 1 d . . .
H7 H 0.2330 0.5150 0.0753 0.074 Uiso 1 1 calc R . .
C8 C 0.1560(3) 0.4230(3) 0.09348(12) 0.0525(14) Uani 1 1 d . . .
C9 C 0.0856(4) 0.3921(4) 0.10526(13) 0.0599(16) Uani 1 1 d . . .
H9 H 0.0628 0.3443 0.1121 0.072 Uiso 1 1 calc R . .
C10 C 0.0506(4) 0.4331(3) 0.10667(13) 0.0558(15) Uani 1 1 d . . .
H10 H 0.0045 0.4130 0.1148 0.067 Uiso 1 1 calc R . .
C11 C 0.1969(3) 0.3302(3) 0.11492(12) 0.0525(14) Uani 1 1 d . . .
H11 H 0.1725 0.2779 0.1098 0.063 Uiso 1 1 calc R . .
C12 C 0.1955(3) 0.3781(3) 0.09138(12) 0.0504(14) Uani 1 1 d . . .
H12 H 0.1758 0.3459 0.0758 0.060 Uiso 1 1 calc R . .
C13 C 0.2830(3) 0.3673(3) 0.11118(12) 0.0498(14) Uani 1 1 d . . .
H13 H 0.3083 0.3964 0.1270 0.060 Uiso 1 1 calc R . .
C14 C 0.2794(3) 0.4193(3) 0.08944(12) 0.0530(14) Uani 1 1 d . . .
H14 H 0.2978 0.4683 0.0975 0.064 Uiso 1 1 calc R . .
C15 C 0.3148(4) 0.3186(3) 0.10371(12) 0.0535(15) Uani 1 1 d . . .
C16 C 0.2735(4) 0.2416(4) 0.10326(18) 0.077(2) Uani 1 1 d . . .
H16 H 0.2225 0.2174 0.1059 0.092 Uiso 1 1 calc R . .
C17 C 0.3081(5) 0.2022(5) 0.0989(2) 0.099(3) Uani 1 1 d . . .
H17 H 0.2813 0.1507 0.0985 0.119 Uiso 1 1 calc R . .
C18 C 0.3855(5) 0.2408(5) 0.09481(19) 0.085(2) Uani 1 1 d . . .
H18 H 0.4107 0.2149 0.0924 0.102 Uiso 1 1 calc R . .
C19 C 0.4217(4) 0.3134(4) 0.09442(15) 0.0669(18) Uani 1 1 d . . .
H19 H 0.4719 0.3384 0.0903 0.080 Uiso 1 1 calc R . .
C20 C 0.3170(3) 0.4305(3) 0.06291(12) 0.0496(14) Uani 1 1 d . . .
C21 C 0.2799(4) 0.4186(4) 0.03846(13) 0.0652(17) Uani 1 1 d . . .
H21 H 0.2289 0.3992 0.0379 0.078 Uiso 1 1 calc R . .
C22 C 0.3211(5) 0.4364(5) 0.01527(14) 0.075(2) Uani 1 1 d . . .
H22 H 0.2976 0.4310 -0.0010 0.090 Uiso 1 1 calc R . .
C23 C 0.3937(4) 0.4610(5) 0.01575(14) 0.074(2) Uani 1 1 d . . .
H23 H 0.4206 0.4717 0.0000 0.088 Uiso 1 1 calc R . .
C24 C 0.4288(4) 0.4706(4) 0.04054(14) 0.0661(18) Uani 1 1 d . . .
H24 H 0.4794 0.4874 0.0411 0.079 Uiso 1 1 calc R . .
C25 C 0.6365(9) 0.4430(9) 0.0604(5) 0.167(7) Uani 1 1 d . . .
C26 C 0.3333 0.6667 0.0124(4) 0.25(3) Uani 1 3 d SD . .
C27 C 0.0159(13) 0.1304(12) 0.0689(4) 0.167(7) Uani 0.50 1 d PD . .
O10A O -0.0688(10) 0.2663(8) 0.1570(3) 0.171(6) Uani 0.33 1 d PD A 1
H1OA H -0.0729 0.2435 0.1707 0.256 Uiso 0.33 1 calc PR A 1
C29A C -0.0425(16) 0.3428(10) 0.1631(6) 0.098(9) Uani 0.33 1 d PD A 1
H29A H 0.0100 0.3677 0.1661 0.147 Uiso 0.33 1 calc PR A 1
H29B H -0.0670 0.3461 0.1788 0.147 Uiso 0.33 1 calc PR A 1
H29C H -0.0529 0.3658 0.1485 0.147 Uiso 0.33 1 calc PR A 1
O11A O 0.1116(13) 0.4325(13) 0.0099(6) 0.253(12) Uani 0.33 1 d PD B 1
H2OA H 0.1136 0.4700 0.0159 0.379 Uiso 0.33 1 calc PR B 1
C30A C 0.064(3) 0.369(2) 0.0266(9) 0.156(16) Uani 0.33 1 d PDU B 1
H30A H 0.0266 0.3774 0.0346 0.234 Uiso 0.33 1 calc PR B 1
H30B H 0.0929 0.3638 0.0403 0.234 Uiso 0.33 1 calc PR B 1
H30C H 0.0404 0.3252 0.0160 0.234 Uiso 0.33 1 calc PR B 1
O10B O -0.0688(10) 0.2663(8) 0.1570(3) 0.171(6) Uani 0.33 1 d PD C 2
H1OB H -0.0529 0.2591 0.1709 0.256 Uiso 0.33 1 calc PR C 2
C29B C -0.039(3) 0.246(3) 0.1347(9) 0.19(2) Uani 0.33 1 d PDU C 2
H23D H -0.0475 0.2647 0.1185 0.283 Uiso 0.33 1 calc PR C 2
H29E H -0.0624 0.1927 0.1336 0.283 Uiso 0.33 1 calc PR C 2
H29F H 0.0136 0.2662 0.1371 0.283 Uiso 0.33 1 calc PR C 2
O11B O 0.1116(13) 0.4325(13) 0.0099(6) 0.253(12) Uani 0.33 1 d PD D 2
H2OB H 0.1407 0.4763 0.0131 0.379 Uiso 0.33 1 calc PR D 2
C30B C 0.1355(19) 0.411(2) -0.0139(6) 0.108(9) Uani 0.33 1 d PDU D 2
H30D H 0.1110 0.3574 -0.0148 0.162 Uiso 0.33 1 calc PR D 2
H30E H 0.1881 0.4304 -0.0133 0.162 Uiso 0.33 1 calc PR D 2
H30F H 0.1231 0.4292 -0.0293 0.162 Uiso 0.33 1 calc PR D 2

loop_
_atom_site_aniso_label
_atom_site_aniso_U_11
_atom_site_aniso_U_22
_atom_site_aniso_U_33
_atom_site_aniso_U_23
_atom_site_aniso_U_13
_atom_site_aniso_U_12
Cu1 0.0504(6) 0.0479(6) 0.0527(6) -0.0036(3) -0.0013(3) 0.0264(4)
S1 0.0527(10) 0.0845(13) 0.0829(13) -0.0081(10) 0.0036(9) 0.0315(9)
S2 0.0669(12) 0.0669(12) 0.0586(17) 0.000 0.000 0.0335(6)
S3 0.104(5) 0.156(8) 0.240(11) -0.044(7) -0.015(6) 0.023(5)
S4 0.146(12) 0.068(7) 0.098(8) 0.014(6) -0.018(7) 0.047(8)
O8 0.13(2) 0.14(2) 0.45(7) 0.03(3) -0.09(3) 0.08(2)
O9 0.116(9) 0.110(9) 0.169(11) 0.015(8) -0.049(8) 0.065(8)
C28 0.146(12) 0.068(7) 0.098(8) 0.014(6) -0.018(7) 0.047(8)
F8 0.13(2) 0.14(2) 0.45(7) 0.03(3) -0.09(3) 0.08(2)
F9 0.116(9) 0.110(9) 0.169(11) 0.015(8) -0.049(8) 0.065(8)
F1 0.127(6) 0.148(6) 0.303(12) -0.020(6) 0.103(7) 0.075(5)
F2 0.186(9) 0.167(8) 0.355(15) 0.059(10) 0.110(10) 0.144(8)
F3 0.171(9) 0.189(9) 0.302(14) -0.160(10) 0.065(9) 0.032(7)
F4 0.371(19) 0.239(12) 0.185(10) 0.046(10) 0.145(12) 0.151(16)
F5 0.46(6) 0.36(5) 0.35(5) -0.01(4) -0.25(5) 0.22(5)
F6 0.35(4) 0.158(18) 0.39(4) -0.09(2) -0.24(4) 0.06(2)
F7 0.41(4) 0.20(2) 0.35(4) -0.06(2) 0.16(4) 0.15(3)
O1 0.058(3) 0.065(3) 0.089(3) -0.005(2) 0.003(2) 0.034(2)
O2 0.115(5) 0.133(6) 0.090(4) 0.033(4) 0.025(4) 0.057(5)
O3 0.064(4) 0.142(6) 0.137(6) -0.035(5) -0.010(4) 0.038(4)
O4 0.092(4) 0.080(4) 0.152(6) -0.031(4) -0.033(4) 0.038(4)
O5 0.155(16) 0.062(9) 0.36(3) -0.060(14) -0.10(2) 0.047(10)
O6 0.121(15) 0.130(15) 0.42(4) -0.08(2) -0.13(2) 0.060(13)
O7 0.178(12) 0.205(12) 0.201(12) 0.009(9) 0.001(9) 0.095(9)
N1 0.052(3) 0.051(3) 0.051(3) -0.001(2) 0.002(2) 0.027(2)
N2 0.051(3) 0.046(3) 0.054(3) -0.004(2) -0.002(2) 0.027(2)
N3 0.055(3) 0.049(3) 0.070(3) -0.012(2) -0.009(2) 0.033(2)
N4 0.063(3) 0.050(3) 0.058(3) 0.000(2) 0.003(3) 0.029(3)
C1 0.059(4) 0.047(3) 0.061(4) -0.004(3) 0.008(3) 0.023(3)
C2 0.054(3) 0.056(4) 0.056(3) 0.004(3) -0.001(3) 0.029(3)
C3 0.040(3) 0.055(3) 0.060(3) 0.010(3) 0.008(3) 0.025(3)
C4 0.062(4) 0.053(4) 0.062(4) -0.005(3) -0.002(3) 0.024(3)
C5 0.071(4) 0.067(4) 0.064(4) -0.002(3) -0.001(3) 0.043(4)
C6 0.060(4) 0.057(4) 0.065(4) -0.005(3) -0.006(3) 0.037(3)
C7 0.049(3) 0.064(4) 0.070(4) 0.013(3) 0.010(3) 0.026(3)
C8 0.042(3) 0.057(3) 0.059(3) 0.003(3) 0.001(3) 0.025(3)
C9 0.062(4) 0.055(4) 0.064(4) 0.006(3) 0.005(3) 0.030(3)
C10 0.053(3) 0.055(4) 0.062(4) 0.006(3) 0.005(3) 0.029(3)
C11 0.050(3) 0.051(3) 0.054(3) -0.009(3) -0.002(3) 0.023(3)
C12 0.053(3) 0.049(3) 0.049(3) 0.000(3) 0.001(3) 0.025(3)
C13 0.053(3) 0.048(3) 0.051(3) 0.005(2) 0.003(3) 0.027(3)
C14 0.059(4) 0.049(3) 0.055(3) 0.000(3) 0.006(3) 0.030(3)
C15 0.063(4) 0.053(3) 0.055(3) 0.003(3) 0.004(3) 0.037(3)
C16 0.069(4) 0.050(4) 0.112(6) 0.001(4) 0.000(4) 0.031(4)
C17 0.082(6) 0.055(4) 0.162(9) 0.022(5) 0.021(6) 0.036(4)
C18 0.078(5) 0.073(5) 0.118(7) -0.011(5) 0.017(5) 0.049(4)
C19 0.073(4) 0.060(4) 0.084(5) 0.004(3) 0.016(4) 0.045(4)
C20 0.049(3) 0.053(3) 0.054(3) -0.004(3) 0.001(3) 0.031(3)
C21 0.051(4) 0.080(5) 0.061(4) -0.002(3) 0.000(3) 0.030(3)
C22 0.080(5) 0.096(6) 0.048(4) -0.001(4) -0.001(3) 0.042(4)
C23 0.072(5) 0.101(6) 0.049(4) 0.001(4) 0.000(3) 0.044(4)
C24 0.061(4) 0.081(5) 0.056(4) -0.003(3) 0.001(3) 0.036(4)
C25 0.113(9) 0.115(9) 0.31(2) 0.047(12) 0.054(12) 0.082(8)
C26 0.100(11) 0.100(11) 0.54(9) 0.000 0.000 0.050(6)
C27 0.113(9) 0.115(9) 0.31(2) 0.047(12) 0.054(12) 0.082(8)
O10A 0.180(14) 0.122(11) 0.156(13) 0.024(9) -0.012(10) 0.034(10)
C29A 0.11(2) 0.083(18) 0.11(2) 0.012(15) 0.042(17) 0.058(16)
O11A 0.22(2) 0.23(2) 0.35(3) -0.07(2) -0.17(2) 0.15(2)
C30A 0.153(17) 0.161(17) 0.156(17) 0.002(5) -0.002(5) 0.079(9)
O10B 0.180(14) 0.122(11) 0.156(13) 0.024(9) -0.012(10) 0.034(10)
C29B 0.19(2) 0.19(2) 0.18(2) -0.001(10) 0.001(10) 0.089(13)
O11B 0.22(2) 0.23(2) 0.35(3) -0.07(2) -0.17(2) 0.15(2)
C30B 0.102(12) 0.115(12) 0.105(12) 0.021(9) -0.009(9) 0.052(9)

loop_
_atom_type_symbol
_atom_type_description
_atom_type_scat_dispersion_real
_atom_type_scat_dispersion_imag
_atom_type_scat_source
C C 0.0033 0.0016 'International Tables Vol C Tables 4.2.6.8 and 6.1.1.4'
H H 0.0000 0.0000 'International Tables Vol C Tables 4.2.6.8 and 6.1.1.4'
N N 0.0061 0.0033 'International Tables Vol C Tables 4.2.6.8 and 6.1.1.4'
O O 0.0106 0.0060 'International Tables Vol C Tables 4.2.6.8 and 6.1.1.4'
F F 0.0171 0.0103 'International Tables Vol C Tables 4.2.6.8 and 6.1.1.4'
S S 0.1246 0.1234 'International Tables Vol C Tables 4.2.6.8 and 6.1.1.4'
Cu Cu 0.3201 1.2651 'International Tables Vol C Tables 4.2.6.8 and 6.1.1.4'

loop_
_geom_angle_atom_site_label_1
_geom_angle_atom_site_label_2
_geom_angle_atom_site_label_3
_geom_angle
_geom_angle_site_symmetry_1
_geom_angle_site_symmetry_3
N4 Cu1 N1 158.4(2) . .
N4 Cu1 N2 92.7(2) . .
N1 Cu1 N2 87.58(19) . .
N4 Cu1 N3 86.7(2) . .
N1 Cu1 N3 92.4(2) . .
N2 Cu1 N3 178.4(2) . .
N4 Cu1 O1 103.9(2) . .
N1 Cu1 O1 97.7(2) . .
N2 Cu1 O1 89.74(19) . .
N3 Cu1 O1 91.84(19) . .
O2 S1 O1 113.5(4) . .
O2 S1 O3 116.7(5) . .
O1 S1 O3 112.8(4) . .
O2 S1 C25 103.0(9) . .
O1 S1 C25 104.2(6) . .
O3 S1 C25 104.8(8) . .
O4 S2 O4 117.94(17) 2_665 .
O4 S2 O4 117.94(17) 2_665 3_565
O4 S2 O4 117.94(18) . 3_565
O4 S2 C26 98.3(4) 2_665 .
O4 S2 C26 98.3(4) . .
O4 S2 C26 98.3(4) 3_565 .
O5 S3 O6 116.8(12) . .
O5 S3 O7 118.5(17) . .
O6 S3 O7 111.5(18) . .
O5 S3 C27 94.8(16) . .
O6 S3 C27 104.0(18) . .
O7 S3 C27 108.3(16) . .
O8 S4 O8 94.4(9) . 14_455
O8 S4 O8 94.4(9) . 15
O8 S4 O8 168.1(9) 14_455 15
O8 S4 O9 127.9(10) . 13_565
O8 S4 O9 93.3(14) 14_455 13_565
O8 S4 O9 87.7(14) 15 13_565
O8 S4 S4 57.4(5) . 14_455
O8 S4 S4 57.3(5) 14_455 14_455
O8 S4 S4 122.1(13) 15 14_455
O9 S4 S4 150.2(11) 13_565 14_455
O8 S4 S4 57.3(5) . 15
O8 S4 S4 122.2(13) 14_455 15
O8 S4 S4 57.2(5) 15 15
O9 S4 S4 144.5(11) 13_565 15
S4 S4 S4 65.3(9) 14_455 15
O8 S4 S4 114.4(3) . 3_565
O8 S4 S4 54.4(3) 14_455 3_565
O8 S4 S4 114.3(3) 15 3_565
O9 S4 S4 111.8(10) 13_565 3_565
S4 S4 S4 57.4(5) 14_455 3_565
S4 S4 S4 90.0 15 3_565
O8 S4 S4 114.3(3) . 2_665
O8 S4 S4 114.3(3) 14_455 2_665
O8 S4 S4 54.3(3) 15 2_665
O9 S4 S4 108.8(9) 13_565 2_665
S4 S4 S4 89.997(2) 14_455 2_665
S4 S4 S4 57.3(5) 15 2_665
S4 S4 S4 60.000(2) 3_565 2_665
O8 S4 S4 86.3(5) . 13_565
O8 S4 S4 86.3(5) 14_455 13_565
O8 S4 S4 86.2(5) 15 13_565
O9 S4 S4 145.6(11) 13_565 13_565
S4 S4 S4 47.2(4) 14_455 13_565
S4 S4 S4 47.2(4) 15 13_565
S4 S4 S4 42.8(4) 3_565 13_565
S4 S4 S4 42.8(4) 2_665 13_565
S4 O8 S4 65.4(9) . 15
S4 O8 S4 65.4(9) . 14_455
S4 O8 S4 71.3(5) 15 14_455
S1 O1 Cu1 145.5(3) . .
C5 N1 C1 118.1(6) . 15
C5 N1 Cu1 121.3(4) . .
C1 N1 Cu1 120.3(4) 15 .
C6 N2 C10 118.2(5) . 2_665
C6 N2 Cu1 124.1(4) . .
C10 N2 Cu1 117.6(4) 2_665 .
C15 N3 C19 118.9(5) . .
C15 N3 Cu1 119.4(4) . .
C19 N3 Cu1 121.3(4) . .
C24 N4 C20 119.8(6) . .
C24 N4 Cu1 119.4(5) . .
C20 N4 Cu1 120.7(4) . .
N1 C1 C2 121.6(6) 14_455 .
C3 C2 C1 120.8(6) . .
C2 C3 C4 117.2(6) . .
C2 C3 C11 122.7(5) . .
C4 C3 C11 119.9(6) . .
C3 C4 C5 118.5(6) . 14_455
N1 C5 C4 123.5(6) . 15
N2 C6 C7 123.6(6) . 2_665
C8 C7 C6 119.3(6) . 3_565
C7 C8 C9 118.1(6) . .
C7 C8 C12 121.4(5) . .
C9 C8 C12 120.5(5) . .
C10 C9 C8 119.6(6) . .
N2 C10 C9 121.1(6) 3_565 .
C3 C11 C12 121.6(5) . .
C3 C11 C13 113.9(5) . .
C12 C11 C13 88.7(4) . .
C14 C12 C8 118.6(5) . .
C14 C12 C11 91.5(4) . .
C8 C12 C11 121.9(5) . .
C15 C13 C14 118.6(5) . .
C15 C13 C11 118.5(5) . .
C14 C13 C11 89.2(4) . .
C20 C14 C12 120.5(5) . .
C20 C14 C13 121.6(5) . .
C12 C14 C13 90.2(4) . .
N3 C15 C16 121.3(6) . .
N3 C15 C13 114.9(5) . .
C16 C15 C13 123.5(6) . .
C17 C16 C15 119.4(7) . .
C16 C17 C18 118.7(7) . .
C19 C18 C17 119.5(7) . .
C18 C19 N3 121.8(7) . .
N4 C20 C21 120.2(6) . .
N4 C20 C14 116.4(5) . .
C21 C20 C14 123.4(6) . .
C22 C21 C20 118.5(6) . .
C23 C22 C21 121.3(7) . .
C22 C23 C24 118.7(7) . .
N4 C24 C23 121.4(7) . .
F2 C25 F1 107.3(13) . .
F2 C25 F3 106.5(14) . 10_665
F1 C25 F3 106.5(18) . 10_665
F2 C25 S1 111.1(16) . .
F1 C25 S1 115.5(11) . .
F3 C25 S1 109.5(11) 10_665 .
F4 C26 F4 103.2(12) 2_665 3_565
F4 C26 F4 103.2(12) 2_665 .
F4 C26 F4 103.2(12) 3_565 .
F4 C26 S2 115.2(10) 2_665 .
F4 C26 S2 115.2(10) 3_565 .
F4 C26 S2 115.2(10) . .
F6 C27 F7 117(2) . .
F6 C27 F5 96(3) . .
F7 C27 F5 93(3) . .
F6 C27 S3 107(2) . .
F7 C27 S3 113(2) . .
F5 C27 S3 131(3) . .

loop_
_geom_bond_atom_site_label_1
_geom_bond_atom_site_label_2
_geom_bond_distance
_geom_bond_site_symmetry_2
Cu1 N4 2.008(6) .
Cu1 N1 2.026(5) .
Cu1 N2 2.030(5) .
Cu1 N3 2.043(5) .
Cu1 O1 2.252(5) .
S1 O2 1.416(7) .
S1 O1 1.426(5) .
S1 O3 1.426(7) .
S1 C25 1.752(16) .
S2 O4 1.412(6) 2_665
S2 O4 1.412(6) .
S2 O4 1.412(6) 3_565
S2 C26 1.63(2) .
S3 O5 1.396(9) .
S3 O6 1.400(9) .
S3 O7 1.422(10) .
S3 C27 1.630(17) .
S4 O8 1.374(4) .
S4 O8 1.375(4) 14_455
S4 O8 1.376(4) 15
S4 O9 1.380(4) 13_565
S4 S4 1.486(18) 14_455
S4 S4 1.486(18) 15
S4 S4 1.603(8) 3_565
S4 S4 1.603(8) 2_665
S4 S4 2.186(14) 13_565
O8 S4 1.376(4) 15
O8 S4 1.376(4) 14_455
O9 S4 1.379(4) 13_565
F1 C25 1.304(16) .
F2 C25 1.24(2) .
F3 C25 1.37(2) 10_665
F4 C26 1.382(15) .
F5 C27 1.353(5) .
F6 C27 1.350(5) .
F7 C27 1.352(5) .
N1 C5 1.323(8) .
N1 C1 1.329(8) 15
N2 C6 1.315(8) .
N2 C10 1.370(8) 2_665
N3 C15 1.317(8) .
N3 C19 1.389(8) .
N4 C24 1.345(9) .
N4 C20 1.354(8) .
C1 N1 1.329(8) 14_455
C1 C2 1.387(9) .
C2 C3 1.372(9) .
C3 C4 1.388(9) .
C3 C11 1.496(9) .
C4 C5 1.392(9) 14_455
C5 C4 1.392(9) 15
C6 C7 1.377(9) 2_665
C7 C8 1.365(9) .
C7 C6 1.377(9) 3_565
C8 C9 1.405(9) .
C8 C12 1.529(9) .
C9 C10 1.375(9) .
C10 N2 1.370(8) 3_565
C11 C12 1.559(9) .
C11 C13 1.571(8) .
C12 C14 1.519(9) .
C13 C15 1.512(8) .
C13 C14 1.569(8) .
C14 C20 1.506(8) .
C15 C16 1.391(10) .
C16 C17 1.356(11) .
C17 C18 1.413(13) .
C18 C19 1.312(11) .
C20 C21 1.408(9) .
C21 C22 1.385(10) .
C22 C23 1.334(11) .
C23 C24 1.409(10) .
C25 F3 1.37(2) 10_665
C26 F4 1.382(15) 2_665
C26 F4 1.382(15) 3_565
O10A C29A 1.438(10) .
O11A C30A 1.458(10) .
